data_2001677
loop_
_publ_author_name
'Hajjem, B.'
'Kallel, A.'
'Svoboda, I.'
'Baccar, B.'

_publ_section_title
;
 Structure of <i>N</i>-[(4-chlorophenyl)di(methoxy)methyl]acetamide
;
_journal_issue 5
_journal_name_full 'Acta Crystallographica Section C'
_journal_page_first 898
_journal_page_last 900
_journal_paper_doi 10.1107/S0108270192012046
_journal_volume 49
_journal_year 1993
_chemical_formula_moiety 'C11 H14 Cl1 N1 O3'
_chemical_formula_sum 'C11 H14 Cl N O3'
_chemical_formula_weight 243.69
_symmetry_cell_setting orthorhombic
_symmetry_space_group_name_Hall 'P 2ac 2ab'
_symmetry_space_group_name_H-M 'P 21 21 21'
_cell_angle_alpha 90
_cell_angle_beta 90
_cell_angle_gamma 90
_cell_formula_units_Z 4
_cell_length_a 12.032(4)
_cell_length_b 10.724(4)
_cell_length_c 9.502(3)
_cell_volume 1226.1(7)
_diffrn_radiation_type MO
_diffrn_radiation_wavelength 0.71069
_exptl_absorpt_coefficient_mu 0.301
_exptl_crystal_density_diffrn 1.320
_exptl_crystal_F_000 512
_cod_data_source_file mu1001.cif
_cod_data_source_block mu1001_structure_1_of_1
_cod_original_cell_volume 1226.0(10)
_cod_original_formula_sum 'C11 H14 Cl1 N1 O3'
_cod_database_code 2001677

loop_
_atom_site_label
_atom_site_fract_x
_atom_site_fract_y
_atom_site_fract_z
_atom_site_U_iso_or_equiv
Cl(1) -.34840(10) -.11430(10) -.12090(10) .0680(10)
C(1) -.3705(5) .0421(4) -.0720(6) .051(3)
C(2) -.3093(5) .0904(4) .0370(6) .058(3)
C(3) -.3294(5) .2116(4) .0762(5) .052(3)
C(4) -.4107(4) .2822(4) .0086(5) .042(3)
C(5) -.4690(5) .2312(4) -.0987(6) .055(3)
C(6) -.4502(4) .1090(4) -.1422(6) .055(3)
C(7) -.4341(4) .4133(4) .0672(5) .044(2)
O(1) -.4736(3) .4032(3) .2077(4) .051(2)
O(2) -.5105(3) .4697(2) -.0202(4) .048(2)
N(1) -.3342(4) .4859(4) .0861(4) .047(2)
C(8) -.5402(6) .5950(4) .0187(6) .066(3)
C(9) -.5767(4) .3357(5) .2227(6) .064(3)
O(3) -.2880(4) .4959(3) -.1435(4) .076(2)
C(10) -.2675(5) .5213(5) -.0198(6) .053(3)
C(11) -.1673(5) .5957(5) .0212(6) .063(3)
H(1) -.313 .498 .169 ?
H(2) -.247 .035 .090 ?
H(3) -.282 .253 .160 ?
H(5) -.531 .286 -.152 ?
H(6) -.496 .068 -.228 ?
H(81) -.603 .633 -.050 ?
H(82) -.468 .655 .017 ?
H(83) -.572 .589 .125 ?
H(91) -.592 .339 .335 ?
H(92) -.569 .240 .190 ?
H(93) -.645 .379 .167 ?
H(111) -.153 .610 .132 ?
H(112) -.176 .685 -.030 ?
H(113) -.098 .545 -.025 ?

loop_
_geom_angle_atom_site_label_1
_geom_angle_atom_site_label_2
_geom_angle_atom_site_label_3
_geom_angle
Cl(1) C(1) C(2) 118.5(5)
Cl(1) C(1) C(6) 118.4(4)
C(2) C(1) C(6) 123.0(5)
C(1) C(2) C(3) 117.8(5)
C(2) C(3) C(4) 120.9(5)
C(3) C(4) C(5) 119.5(4)
C(4) C(5) C(6) 121.3(5)
C(3) C(4) C(7) 117.3(5)
C(5) C(4) C(7) 123.2(5)
C(1) C(6) C(5) 117.5(5)
O(1) C(7) C(4) 109.3(4)
O(2) C(7) C(4) 107.7(4)
O(2) C(7) O(1) 112.1(4)
N(1) C(7) C(4) 112.7(4)
N(1) C(7) O(1) 101.7(4)
N(1) C(7) O(2) 113.2(4)
C(7) O(1) C(9) 114.7(4)
C(7) O(2) C(8) 114.8(4)
C(7) N(1) C(10) 123.8(5)
N(1) C(10) O(3) 122.2(5)
N(1) C(10) C(11) 115.9(5)
O(3) C(10) C(11) 121.9(6)

loop_
_geom_bond_atom_site_label_1
_geom_bond_atom_site_label_2
_geom_bond_distance
Cl(1) C(1) 1.761(5)
C(1) C(2) 1.373(7)
C(1) C(6) 1.371(7)
C(2) C(3) 1.373(6)
C(3) C(4) 1.394(7)
C(4) C(5) 1.353(7)
C(5) C(6) 1.393(6)
C(4) C(7) 1.538(6)
O(1) C(7) 1.422(6)
O(2) C(7) 1.379(6)
N(1) C(7) 1.443(7)
O(1) C(9) 1.443(6)
O(2) C(8) 1.438(5)
N(1) C(10) 1.342(7)
O(3) C(10) 1.231(7)
C(10) C(11) 1.498(7)
